data_7228119
loop_
_publ_author_name
'Kumar, Vijay'
'Kumar, Pramod'
'Gupta, Rajeev'

_publ_section_title
;
 Fluorescent detection of multiple ions by two related chemosensors:
 structural elucidations and logic gate applications
;
_journal_issue 37
_journal_name_full 'RSC Adv.'
_journal_page_first 23127
_journal_paper_doi 10.1039/C7RA01453H
_journal_volume 7
_journal_year 2017
_chemical_formula_moiety 'C18 H14 N2 O3'
_chemical_formula_sum 'C18 H14 N2 O3'
_chemical_formula_weight 306.31
_space_group_crystal_system monoclinic
_space_group_IT_number 14
_space_group_name_Hall '-P 2ybc'
_space_group_name_H-M_alt 'P 1 21/c 1'
_symmetry_space_group_name_Hall '-P 2ybc'
_symmetry_space_group_name_H-M 'P 1 21/c 1'
_atom_sites_solution_hydrogens mixed
_audit_creation_method SHELXL-2014/7
_audit_update_record
;
2017-04-03 deposited with the CCDC.
2017-04-18 downloaded from the CCDC.
;
_cell_angle_alpha 90
_cell_angle_beta 108.387(14)
_cell_angle_gamma 90
_cell_formula_units_Z 4
_cell_length_a 16.795(2)
_cell_length_b 4.9853(7)
_cell_length_c 18.303(3)
_cell_measurement_reflns_used 486
_cell_measurement_temperature 293(2)
_cell_measurement_theta_max 15.6670
_cell_measurement_theta_min 3.2400
_cell_volume 1454.2(4)
_computing_cell_refinement 'CrysAlisPro, Oxford Diffraction Ltd.,'
_computing_data_collection 'CrysAlisPro, Oxford Diffraction Ltd.,'
_computing_data_reduction 'CrysAlisPro, Oxford Diffraction Ltd.,'
_computing_molecular_graphics 'WinGx v2014.1'
_computing_publication_material 'WinGx v2014.1'
_computing_structure_refinement 'SHELXL-2014/7 (Sheldrick, 2014)'
_computing_structure_solution 'SHELXL-2014/7 (Sheldrick, 2014)'
_diffrn_ambient_temperature 293(2)
_diffrn_measured_fraction_theta_full 0.998
_diffrn_measured_fraction_theta_max 0.998
_diffrn_measurement_device_type 'Xcalibur, Sapphire3'
_diffrn_radiation_type MoK\a
_diffrn_radiation_wavelength 0.71073
_diffrn_reflns_av_R_equivalents 0.0878
_diffrn_reflns_av_unetI/netI 0.0870
_diffrn_reflns_Laue_measured_fraction_full 0.998
_diffrn_reflns_Laue_measured_fraction_max 0.998
_diffrn_reflns_limit_h_max 19
_diffrn_reflns_limit_h_min -19
_diffrn_reflns_limit_k_max 5
_diffrn_reflns_limit_k_min -5
_diffrn_reflns_limit_l_max 21
_diffrn_reflns_limit_l_min -21
_diffrn_reflns_number 14248
_diffrn_reflns_point_group_measured_fraction_full 0.998
_diffrn_reflns_point_group_measured_fraction_max 0.998
_diffrn_reflns_theta_full 24.996
_diffrn_reflns_theta_max 24.996
_diffrn_reflns_theta_min 3.813
_exptl_absorpt_coefficient_mu 0.097
_exptl_absorpt_correction_T_max 0.985
_exptl_absorpt_correction_T_min 0.981
_exptl_absorpt_correction_type multi-scan
_exptl_absorpt_process_details sadabs
_exptl_crystal_colour colourless
_exptl_crystal_density_diffrn 1.399
_exptl_crystal_description needle
_exptl_crystal_F_000 640
_exptl_crystal_size_max 0.20
_exptl_crystal_size_mid 0.18
_exptl_crystal_size_min 0.16
_refine_diff_density_max 0.165
_refine_diff_density_min -0.178
_refine_diff_density_rms 0.040
_refine_ls_extinction_coef 0.0024(8)
_refine_ls_extinction_expression Fc^*^=kFc[1+0.001xFc^2^\l^3^/sin(2\q)]^-1/4^
_refine_ls_extinction_method 'SHELXL-2014/7 (Sheldrick 2014'
_refine_ls_goodness_of_fit_ref 0.984
_refine_ls_hydrogen_treatment mixed
_refine_ls_matrix_type full
_refine_ls_number_parameters 217
_refine_ls_number_reflns 2539
_refine_ls_number_restraints 0
_refine_ls_restrained_S_all 0.984
_refine_ls_R_factor_all 0.1605
_refine_ls_R_factor_gt 0.0697
_refine_ls_shift/su_max 0.006
_refine_ls_shift/su_mean 0.000
_refine_ls_structure_factor_coef Fsqd
_refine_ls_weighting_details 'w=1/[\s^2^(Fo^2^)+(0.0485P)^2^] where P=(Fo^2^+2Fc^2^)/3'
_refine_ls_weighting_scheme calc
_refine_ls_wR_factor_gt 0.1292
_refine_ls_wR_factor_ref 0.1685
_reflns_Friedel_coverage 0.000
_reflns_number_gt 1150
_reflns_number_total 2539
_reflns_threshold_expression 'I > 2\s(I)'
_cod_data_source_file c7ra01453h2.cif
_cod_data_source_block L-2
_cod_database_code 7228119
_shelx_shelxl_version_number 2014/7
_shelx_space_group_comment
;
The symmetry employed for this shelxl refinement is uniquely defined
by the following loop, which should always be used as a source of
symmetry information in preference to the above space-group names.
They are only intended as comments.
;

loop_
_space_group_symop_operation_xyz
'x, y, z'
'-x, y+1/2, -z+1/2'
'-x, -y, -z'
'x, -y-1/2, z-1/2'

loop_
_atom_site_label
_atom_site_type_symbol
_atom_site_fract_x
_atom_site_fract_y
_atom_site_fract_z
_atom_site_U_iso_or_equiv
_atom_site_adp_type
_atom_site_occupancy
_atom_site_site_symmetry_order
_atom_site_calc_flag
_atom_site_refinement_flags_posn
_atom_site_refinement_flags_adp
H1 H 0.6701(18) 0.671(6) 0.5088(17) 0.048(11) Uiso 1 1 d . .
H2A H 0.508(2) 0.106(8) 0.573(2) 0.093(15) Uiso 1 1 d . .
O3 O 0.60640(15) 0.1078(5) 0.48057(13) 0.0644(8) Uani 1 1 d . .
N1 N 0.66407(19) 0.5221(7) 0.48409(17) 0.0566(9) Uani 1 1 d . .
C8 C 0.7825(2) 0.5060(7) 0.31181(19) 0.0525(9) Uani 1 1 d . .
N2 N 0.5367(2) 0.2636(7) 0.59469(18) 0.0605(9) Uani 1 1 d . .
C11 C 0.7024(2) 0.5039(7) 0.42558(19) 0.0514(10) Uani 1 1 d . .
C4 C 0.8241(2) 0.5093(8) 0.2513(2) 0.0536(10) Uani 1 1 d . .
O2 O 0.91975(19) 0.3451(7) 0.02288(17) 0.1111(12) Uani 1 1 d . .
H2 H 0.9472 0.3598 -0.0068 0.167 Uiso 1 1 calc R U
C1 C 0.9019(2) 0.5097(9) 0.1359(2) 0.0646(11) Uani 1 1 d . .
O1 O 1.0063(2) 0.6630(8) 0.08362(17) 0.1176(13) Uani 1 1 d . .
C14 C 0.6200(2) 0.3343(7) 0.50852(19) 0.0490(9) Uani 1 1 d . .
C7 C 0.9460(3) 0.5115(10) 0.0772(2) 0.0762(14) Uani 1 1 d . .
C16 C 0.5697(3) 0.6033(8) 0.6762(2) 0.0748(13) Uani 1 1 d . .
H16 H 0.5721 0.7190 0.7167 0.090 Uiso 1 1 calc R U
C17 C 0.6138(2) 0.6278(7) 0.62337(19) 0.0614(11) Uani 1 1 d . .
H17 H 0.6512 0.7645 0.6226 0.074 Uiso 1 1 calc R U
C13 C 0.7204(3) 0.3294(8) 0.3114(2) 0.0830(14) Uani 1 1 d . .
H13 H 0.7039 0.2048 0.2717 0.100 Uiso 1 1 calc R U
C18 C 0.5928(2) 0.4179(7) 0.57316(18) 0.0487(9) Uani 1 1 d . .
C6 C 0.8388(3) 0.3400(10) 0.1330(2) 0.0936(16) Uani 1 1 d . .
H6 H 0.8203 0.2208 0.0921 0.112 Uiso 1 1 calc R U
C5 C 0.8009(2) 0.3399(9) 0.1903(2) 0.0906(15) Uani 1 1 d . .
H5 H 0.7577 0.2186 0.1866 0.109 Uiso 1 1 calc R U
C15 C 0.5223(2) 0.3756(9) 0.6566(2) 0.0716(12) Uani 1 1 d . .
H15 H 0.4862 0.3090 0.6817 0.086 Uiso 1 1 calc R U
C12 C 0.6811(3) 0.3260(8) 0.3666(2) 0.0837(14) Uani 1 1 d . .
H12 H 0.6393 0.2001 0.3636 0.100 Uiso 1 1 calc R U
C10 C 0.7636(3) 0.6845(8) 0.4276(2) 0.0842(14) Uani 1 1 d . .
H10 H 0.7793 0.8100 0.4671 0.101 Uiso 1 1 calc R U
C3 C 0.8879(3) 0.6821(9) 0.2532(2) 0.1024(17) Uani 1 1 d . .
H3 H 0.9066 0.8015 0.2941 0.123 Uiso 1 1 calc R U
C2 C 0.9256(3) 0.6843(10) 0.1961(3) 0.1055(17) Uani 1 1 d . .
H2B H 0.9680 0.8076 0.1988 0.127 Uiso 1 1 calc R U
C9 C 0.8031(3) 0.6843(9) 0.3714(2) 0.0892(15) Uani 1 1 d . .
H9 H 0.8450 0.8099 0.3745 0.107 Uiso 1 1 calc R U

loop_
_atom_site_aniso_label
_atom_site_aniso_U_11
_atom_site_aniso_U_22
_atom_site_aniso_U_33
_atom_site_aniso_U_23
_atom_site_aniso_U_13
_atom_site_aniso_U_12
O3 0.0831(19) 0.0498(16) 0.0761(18) -0.0084(14) 0.0480(15) -0.0078(14)
N1 0.073(2) 0.051(2) 0.063(2) -0.0064(18) 0.0443(17) -0.0054(18)
C8 0.050(2) 0.061(2) 0.055(2) 0.002(2) 0.0291(19) 0.001(2)
N2 0.072(2) 0.059(2) 0.065(2) 0.0032(18) 0.0420(19) -0.0022(19)
C11 0.056(2) 0.051(2) 0.059(2) -0.0008(19) 0.034(2) 0.0026(19)
C4 0.049(2) 0.064(3) 0.053(2) 0.005(2) 0.0246(19) 0.007(2)
O2 0.101(2) 0.176(4) 0.079(2) -0.014(2) 0.061(2) -0.017(2)
C1 0.062(3) 0.089(3) 0.052(2) 0.012(2) 0.032(2) 0.016(2)
O1 0.105(3) 0.181(4) 0.092(2) -0.023(2) 0.068(2) -0.038(2)
C14 0.050(2) 0.049(2) 0.055(2) 0.004(2) 0.0263(19) 0.0039(19)
C7 0.061(3) 0.122(4) 0.051(3) 0.008(3) 0.025(2) 0.023(3)
C16 0.104(3) 0.074(3) 0.064(3) -0.004(2) 0.051(3) 0.009(3)
C17 0.075(3) 0.057(3) 0.061(2) 0.000(2) 0.034(2) 0.005(2)
C13 0.100(3) 0.089(3) 0.083(3) -0.032(2) 0.064(3) -0.035(3)
C18 0.053(2) 0.052(2) 0.050(2) 0.0052(19) 0.0291(19) 0.0050(18)
C6 0.086(3) 0.142(5) 0.064(3) -0.029(3) 0.041(3) -0.033(3)
C5 0.078(3) 0.130(4) 0.081(3) -0.028(3) 0.049(3) -0.037(3)
C15 0.082(3) 0.081(3) 0.069(3) 0.014(2) 0.048(2) 0.011(3)
C12 0.099(3) 0.087(3) 0.089(3) -0.030(3) 0.065(3) -0.041(3)
C10 0.100(3) 0.094(3) 0.083(3) -0.035(2) 0.063(3) -0.044(3)
C3 0.118(4) 0.122(4) 0.097(3) -0.035(3) 0.077(3) -0.047(3)
C2 0.120(4) 0.127(4) 0.106(4) -0.025(3) 0.089(3) -0.041(3)
C9 0.096(3) 0.103(4) 0.094(3) -0.032(3) 0.066(3) -0.043(3)

loop_
_atom_type_symbol
_atom_type_description
_atom_type_scat_dispersion_real
_atom_type_scat_dispersion_imag
_atom_type_scat_source
C C 0.0030 0.0020 'International Tables Vol C Tables 4.2.6.8 and 6.1.1.4'
H H 0.0000 0.0000 'International Tables Vol C Tables 4.2.6.8 and 6.1.1.4'
N N 0.0060 0.0030 'International Tables Vol C Tables 4.2.6.8 and 6.1.1.4'
O O 0.0110 0.0060 'International Tables Vol C Tables 4.2.6.8 and 6.1.1.4'

loop_
_geom_angle_atom_site_label_1
_geom_angle_atom_site_label_2
_geom_angle_atom_site_label_3
_geom_angle
C14 N1 C11 129.2(3)
C14 N1 H1 114(2)
C11 N1 H1 117(2)
C9 C8 C13 115.2(3)
C9 C8 C4 122.0(3)
C13 C8 C4 122.8(3)
C15 N2 C18 109.4(3)
C15 N2 H2A 120(2)
C18 N2 H2A 130(2)
C12 C11 C10 117.5(3)
C12 C11 N1 125.2(3)
C10 C11 N1 117.3(3)
C5 C4 C3 115.6(3)
C5 C4 C8 121.8(4)
C3 C4 C8 122.5(4)
C7 O2 H2 109.5
C6 C1 C2 117.5(4)
C6 C1 C7 122.9(4)
C2 C1 C7 119.7(4)
O3 C14 N1 123.1(3)
O3 C14 C18 122.4(3)
N1 C14 C18 114.5(3)
O1 C7 O2 123.2(4)
O1 C7 C1 121.0(4)
O2 C7 C1 115.8(4)
C15 C16 C17 106.4(3)
C15 C16 H16 126.8
C17 C16 H16 126.8
C18 C17 C16 108.6(3)
C18 C17 H17 125.7
C16 C17 H17 125.7
C8 C13 C12 123.3(4)
C8 C13 H13 118.3
C12 C13 H13 118.3
C17 C18 N2 107.0(3)
C17 C18 C14 133.3(3)
N2 C18 C14 119.6(3)
C1 C6 C5 121.0(4)
C1 C6 H6 119.5
C5 C6 H6 119.5
C4 C5 C6 122.8(4)
C4 C5 H5 118.6
C6 C5 H5 118.6
N2 C15 C16 108.6(3)
N2 C15 H15 125.7
C16 C15 H15 125.7
C11 C12 C13 120.8(4)
C11 C12 H12 119.6
C13 C12 H12 119.6
C11 C10 C9 121.0(4)
C11 C10 H10 119.5
C9 C10 H10 119.5
C4 C3 C2 121.9(4)
C4 C3 H3 119.1
C2 C3 H3 119.1
C1 C2 C3 121.3(4)
C1 C2 H2B 119.4
C3 C2 H2B 119.4
C8 C9 C10 122.2(4)
C8 C9 H9 118.9
C10 C9 H9 118.9

loop_
_geom_bond_atom_site_label_1
_geom_bond_atom_site_label_2
_geom_bond_distance
O3 C14 1.231(4)
N1 C14 1.354(4)
N1 C11 1.416(4)
N1 H1 0.86(3)
C8 C9 1.365(4)
C8 C13 1.363(4)
C8 C4 1.484(4)
N2 C15 1.352(4)
N2 C18 1.367(4)
N2 H2A 0.94(4)
C11 C12 1.355(4)
C11 C10 1.358(4)
C4 C5 1.356(5)
C4 C3 1.367(5)
O2 C7 1.263(5)
O2 H2 0.8200
C1 C6 1.344(5)
C1 C2 1.361(5)
C1 C7 1.486(5)
O1 C7 1.239(5)
C14 C18 1.457(4)
C16 C15 1.368(5)
C16 C17 1.396(4)
C16 H16 0.9300
C17 C18 1.364(4)
C17 H17 0.9300
C13 C12 1.371(4)
C13 H13 0.9300
C6 C5 1.387(5)
C6 H6 0.9300
C5 H5 0.9300
C15 H15 0.9300
C12 H12 0.9300
C10 C9 1.387(5)
C10 H10 0.9300
C3 C2 1.383(5)
C3 H3 0.9300
C2 H2B 0.9300
C9 H9 0.9300

loop_
_geom_torsion_atom_site_label_1
_geom_torsion_atom_site_label_2
_geom_torsion_atom_site_label_3
_geom_torsion_atom_site_label_4
_geom_torsion
C14 N1 C11 C12 21.9(6)
C14 N1 C11 C10 -160.1(4)
C9 C8 C4 C5 -177.0(4)
C13 C8 C4 C5 1.9(6)
C9 C8 C4 C3 3.1(6)
C13 C8 C4 C3 -178.1(4)
C11 N1 C14 O3 -0.3(6)
C11 N1 C14 C18 177.1(3)
C6 C1 C7 O1 -176.9(4)
C2 C1 C7 O1 2.7(6)
C6 C1 C7 O2 1.1(6)
C2 C1 C7 O2 -179.4(4)
C15 C16 C17 C18 0.0(4)
C9 C8 C13 C12 -0.5(6)
C4 C8 C13 C12 -179.4(4)
C16 C17 C18 N2 -0.3(4)
C16 C17 C18 C14 -177.9(3)
C15 N2 C18 C17 0.5(4)
C15 N2 C18 C14 178.5(3)
O3 C14 C18 C17 164.3(4)
N1 C14 C18 C17 -13.2(6)
O3 C14 C18 N2 -13.1(5)
N1 C14 C18 N2 169.4(3)
C2 C1 C6 C5 -1.4(7)
C7 C1 C6 C5 178.1(4)
C3 C4 C5 C6 -0.1(7)
C8 C4 C5 C6 179.9(4)
C1 C6 C5 C4 0.6(7)
C18 N2 C15 C16 -0.5(4)
C17 C16 C15 N2 0.3(4)
C10 C11 C12 C13 0.1(6)
N1 C11 C12 C13 178.1(4)
C8 C13 C12 C11 0.3(7)
C12 C11 C10 C9 -0.5(6)
N1 C11 C10 C9 -178.6(4)
C5 C4 C3 C2 0.5(7)
C8 C4 C3 C2 -179.5(4)
C6 C1 C2 C3 1.8(7)
C7 C1 C2 C3 -177.7(4)
C4 C3 C2 C1 -1.5(8)
C13 C8 C9 C10 0.1(6)
C4 C8 C9 C10 179.1(4)
C11 C10 C9 C8 0.3(7)
